data_2243969
loop_
_publ_author_name
'Plutenko, Maksym O.'
'Haukka, Matti'
'Husak, Alina O.'
'Golenya, Irina A.'
'Mulloev, Nurullo U.'

_publ_section_title
;
 A second solvatomorph of
 poly[[\m~4~-<i>N</i>,<i>N</i>'-(1,3,5-oxadiazinane-3,5-diyl)bis(carbamoylmethanoato)]nickel(II)dipotassium]:
 crystal structure, Hirshfeld surface analysis and semi-empirical geometry
 optimization
;
_journal_coeditor_code TX2044
_journal_issue 12
_journal_name_full 'Acta Crystallographica Section E'
_journal_page_first 1289
_journal_page_last 1295
_journal_paper_doi 10.1107/S2056989021011774
_journal_volume 77
_journal_year 2021
_chemical_formula_iupac '[K4 Ni2 (C7 H6 N4 O7)2 (H2 O)3]'
_chemical_formula_moiety 'C14 H18 K4 N8 Ni2 O17'
_chemical_formula_sum 'C14 H18 K4 N8 Ni2 O17'
_chemical_formula_weight 844.18
_chemical_name_systematic
Poly[triaquabis[\m~4~-<i>N</i>,<i>N</i>'-(1,3,5-oxadiazinane-3,5-diyl)bis(carbamoylmethanoato)]dinickel(II)tetrapotassium]
_space_group_crystal_system monoclinic
_space_group_IT_number 14
_space_group_name_Hall '-P 2ybc'
_space_group_name_H-M_alt 'P 1 21/c 1'
_atom_sites_solution_hydrogens mixed
_audit_creation_method SHELXL-2018/1
_cell_angle_alpha 90
_cell_angle_beta 98.240(2)
_cell_angle_gamma 90
_cell_formula_units_Z 4
_cell_length_a 20.3825(5)
_cell_length_b 7.7039(3)
_cell_length_c 17.3078(6)
_cell_measurement_reflns_used 12179
_cell_measurement_temperature 100(2)
_cell_measurement_theta_max 30.03
_cell_measurement_theta_min 1.00
_cell_volume 2689.70(16)
_computing_cell_refinement
;
Denzo/Scalepack (Otwinowski & Minor, 1997)
;
_computing_data_collection
;
COLLECT (Bruker, 2008)
;
_computing_data_reduction
;
Denzo/Scalepack (Otwinowski & Minor, 1997)
;
_computing_molecular_graphics
;
DIAMOND (Brandenburg, 2009)
;
_computing_publication_material
;
SHELXL97 (Sheldrick, 2008)
;
_computing_structure_refinement
;
<i>SHELXL2018/1</i> (Sheldrick, 2015)
;
_computing_structure_solution
;
SUPERFLIP (Palatinus & Chapuis, 2007)
;
_diffrn_ambient_temperature 100(2)
_diffrn_detector_area_resol_mean 16
_diffrn_measured_fraction_theta_full 0.997
_diffrn_measured_fraction_theta_max 0.997
_diffrn_measurement_device '62mm x 62mm CCD camera on \k-goniostat'
_diffrn_measurement_device_type 'Bruker Kappa APEXII CCD'
_diffrn_measurement_method '\f scans and \w scans with \k offset'
_diffrn_radiation_monochromator 'horizontally mounted graphite crystal'
_diffrn_radiation_source 'fine-focus sealed tube'
_diffrn_radiation_type MoK\a
_diffrn_radiation_wavelength 0.71073
_diffrn_reflns_av_R_equivalents 0.0434
_diffrn_reflns_av_unetI/netI 0.0399
_diffrn_reflns_limit_h_max 26
_diffrn_reflns_limit_h_min -26
_diffrn_reflns_limit_k_max 10
_diffrn_reflns_limit_k_min -10
_diffrn_reflns_limit_l_max 22
_diffrn_reflns_limit_l_min -22
_diffrn_reflns_number 25068
_diffrn_reflns_theta_full 25.242
_diffrn_reflns_theta_max 27.500
_diffrn_reflns_theta_min 2.447
_exptl_absorpt_coefficient_mu 2.115
_exptl_absorpt_correction_T_max 0.8423
_exptl_absorpt_correction_T_min 0.7462
_exptl_absorpt_correction_type multi-scan
_exptl_absorpt_process_details
;
(SADABS; Sheldrick, 2008)
;
_exptl_crystal_colour block
_exptl_crystal_density_diffrn 2.085
_exptl_crystal_description orange
_exptl_crystal_F_000 1704
_exptl_crystal_size_max 0.147
_exptl_crystal_size_mid 0.092
_exptl_crystal_size_min 0.084
_refine_diff_density_max 0.632
_refine_diff_density_min -0.452
_refine_ls_extinction_method none
_refine_ls_goodness_of_fit_ref 1.140
_refine_ls_hydrogen_treatment constr
_refine_ls_matrix_type full
_refine_ls_number_parameters 406
_refine_ls_number_reflns 6148
_refine_ls_number_restraints 0
_refine_ls_restrained_S_all 1.140
_refine_ls_R_factor_all 0.0562
_refine_ls_R_factor_gt 0.0407
_refine_ls_shift/su_max 0.000
_refine_ls_shift/su_mean 0.000
_refine_ls_structure_factor_coef Fsqd
_refine_ls_weighting_details 'w=1/[\s^2^(Fo^2^)+8.0539P] where P=(Fo^2^+2Fc^2^)/3'
_refine_ls_weighting_scheme calc
_refine_ls_wR_factor_gt 0.0756
_refine_ls_wR_factor_ref 0.0821
_reflns_number_gt 5118
_reflns_number_total 6148
_reflns_threshold_expression 'I > 2\s(I)'
_cod_data_source_file tx2044sup1.cif
_cod_data_source_block I
_cod_original_cell_volume 2689.69(16)
_cod_original_sg_symbol_H-M 'P 21/c'
_cod_database_code 2243969
_shelx_space_group_comment
;
The symmetry employed for this shelxl refinement is uniquely defined
by the following loop, which should always be used as a source of
symmetry information in preference to the above space-group names.
They are only intended as comments.
;
_shelx_estimated_absorpt_t_min 0.746
_shelx_estimated_absorpt_t_max 0.842

loop_
_space_group_symop_operation_xyz
'x, y, z'
'-x, y+1/2, -z+1/2'
'-x, -y, -z'
'x, -y-1/2, z-1/2'

loop_
_atom_site_type_symbol
_atom_site_label
_atom_site_fract_x
_atom_site_fract_y
_atom_site_fract_z
_atom_site_U_iso_or_equiv
_atom_site_adp_type
_atom_site_calc_flag
_atom_site_occupancy
_atom_site_disorder_assembly
_atom_site_disorder_group
Ni Ni1 0.47434(2) 0.39867(5) 0.07544(2) 0.01087(9) Uani d 1 . .
K K1 0.17619(4) 0.53183(9) 0.11705(4) 0.01892(16) Uani d 1 . .
K K2 0.19572(3) 0.36084(9) -0.07023(4) 0.01670(15) Uani d 1 . .
K K3 0.27474(3) 0.87045(9) 0.01255(4) 0.01761(15) Uani d 1 . .
K K4 0.37676(4) 0.05611(9) -0.14504(4) 0.02025(16) Uani d 1 . .
O O1 0.41934(10) 0.2347(3) 0.01663(13) 0.0155(5) Uani d 1 . .
O O2 0.55123(10) 0.2576(3) 0.08187(12) 0.0138(4) Uani d 1 . .
O O3 0.66101(11) 0.2786(3) 0.11647(14) 0.0178(5) Uani d 1 . .
O O4 0.63860(11) 0.6017(3) 0.18521(13) 0.0175(5) Uani d 1 . .
O O5 0.43257(10) 0.6088(3) 0.23723(12) 0.0144(4) Uani d 1 . .
O O6 0.28491(10) 0.5095(3) 0.04127(13) 0.0144(5) Uani d 1 . .
O O7 0.31296(10) 0.1927(3) -0.03135(13) 0.0145(4) Uani d 1 . .
O O8 0.23728(13) 0.4224(4) 0.26454(15) 0.0296(6) Uani d 1 . .
H H8O 0.234956 0.311841 0.266821 0.044 Uiso d 1 . .
H H8P 0.220280 0.460928 0.303719 0.044 Uiso d 1 . .
O O9 0.22781(12) 0.4456(3) -0.21414(15) 0.0260(6) Uani d 1 . .
H H9P 0.270092 0.459040 -0.210682 0.039 Uiso d 1 . .
H H9O 0.209842 0.522979 -0.245902 0.039 Uiso d 1 . .
O O10 0.32908(13) 1.1134(4) 0.14694(15) 0.0306(6) Uani d 1 . .
H H10O 0.287037 1.137097 0.135669 0.046 Uiso d 1 . .
H H10P 0.338827 1.126557 0.197749 0.046 Uiso d 1 . .
N N1 0.52942(12) 0.5586(3) 0.13120(14) 0.0113(5) Uani d 1 . .
N N2 0.51068(13) 0.7242(3) 0.15852(15) 0.0124(5) Uani d 1 . .
N N3 0.39268(13) 0.6979(3) 0.10530(15) 0.0131(5) Uani d 1 . .
N N4 0.39871(13) 0.5297(3) 0.07165(15) 0.0122(5) Uani d 1 . .
C C1 0.60452(15) 0.3371(4) 0.11225(18) 0.0137(6) Uani d 1 . .
C C2 0.59253(16) 0.5163(4) 0.14705(18) 0.0146(6) Uani d 1 . .
C C3 0.45459(15) 0.7945(4) 0.10429(19) 0.0140(6) Uani d 1 . .
H H3A 0.447429 0.917052 0.118117 0.017 Uiso calc 1 . .
H H3B 0.466161 0.792495 0.050662 0.017 Uiso calc 1 . .
C C4 0.49161(15) 0.7092(4) 0.23624(18) 0.0140(6) Uani d 1 . .
H H4A 0.528350 0.654533 0.271547 0.017 Uiso calc 1 . .
H H4B 0.484584 0.826836 0.256513 0.017 Uiso calc 1 . .
C C5 0.37883(16) 0.6825(4) 0.18499(18) 0.0155(6) Uani d 1 . .
H H5A 0.368739 0.799144 0.204239 0.019 Uiso calc 1 . .
H H5B 0.338951 0.609318 0.185349 0.019 Uiso calc 1 . .
C C6 0.34231(15) 0.4539(4) 0.04236(17) 0.0117(6) Uani d 1 . .
C C7 0.35790(15) 0.2774(4) 0.00678(17) 0.0122(6) Uani d 1 . .
Ni Ni1B 0.01223(2) 0.08795(5) 0.09162(2) 0.01243(9) Uani d 1 . .
O O1B 0.08679(11) 0.2257(3) 0.07813(13) 0.0166(5) Uani d 1 . .
O O2B -0.04769(11) 0.2677(3) 0.05952(13) 0.0156(5) Uani d 1 . .
O O3B -0.15683(11) 0.3148(3) 0.03336(14) 0.0184(5) Uani d 1 . .
O O4B -0.17542(11) -0.0118(3) 0.10065(13) 0.0164(5) Uani d 1 . .
O O5B 0.00334(11) -0.1490(3) 0.25474(13) 0.0170(5) Uani d 1 . .
O O6B 0.18685(11) -0.1330(3) 0.14427(14) 0.0185(5) Uani d 1 . .
O O7B 0.19555(11) 0.1959(3) 0.07804(14) 0.0200(5) Uani d 1 . .
N N1B -0.06184(13) -0.0419(3) 0.10402(15) 0.0133(5) Uani d 1 . .
N N2B -0.06258(13) -0.2169(3) 0.13205(15) 0.0134(5) Uani d 1 . .
N N3B 0.05905(13) -0.2534(3) 0.14984(15) 0.0135(5) Uani d 1 . .
N N4B 0.07292(13) -0.0845(3) 0.12181(15) 0.0140(5) Uani d 1 . .
C C1B -0.10848(16) 0.2241(4) 0.05852(18) 0.0144(6) Uani d 1 . .
C C2B -0.11930(16) 0.0406(4) 0.09058(17) 0.0137(6) Uani d 1 . .
C C3B -0.00599(15) -0.3127(4) 0.10940(19) 0.0146(6) Uani d 1 . .
H H3B1 -0.006462 -0.300402 0.052383 0.017 Uiso calc 1 . .
H H3B2 -0.011318 -0.437434 0.120686 0.017 Uiso calc 1 . .
C C4B -0.05815(16) -0.2189(4) 0.21681(18) 0.0152(6) Uani d 1 . .
H H4B1 -0.095254 -0.150425 0.232299 0.018 Uiso calc 1 . .
H H4B2 -0.062785 -0.339827 0.234578 0.018 Uiso calc 1 . .
C C5B 0.05751(16) -0.2475(4) 0.23366(19) 0.0158(6) Uani d 1 . .
H H5B1 0.054706 -0.367518 0.253325 0.019 Uiso calc 1 . .
H H5B2 0.099552 -0.196407 0.259598 0.019 Uiso calc 1 . .
C C6B 0.13592(16) -0.0447(4) 0.12181(18) 0.0154(6) Uani d 1 . .
C C7B 0.14124(15) 0.1389(4) 0.08983(18) 0.0143(6) Uani d 1 . .

loop_
_atom_site_aniso_label
_atom_site_aniso_U_11
_atom_site_aniso_U_22
_atom_site_aniso_U_33
_atom_site_aniso_U_12
_atom_site_aniso_U_13
_atom_site_aniso_U_23
Ni1 0.0117(2) 0.00866(18) 0.01215(19) 0.00042(14) 0.00137(14) -0.00210(15)
K1 0.0225(4) 0.0128(3) 0.0229(4) 0.0021(3) 0.0082(3) 0.0018(3)
K2 0.0181(4) 0.0124(3) 0.0182(3) 0.0002(3) -0.0022(3) -0.0009(3)
K3 0.0162(3) 0.0130(3) 0.0229(4) -0.0001(3) 0.0006(3) 0.0043(3)
K4 0.0253(4) 0.0118(3) 0.0265(4) -0.0019(3) 0.0134(3) -0.0026(3)
O1 0.0140(11) 0.0129(11) 0.0195(12) -0.0001(9) 0.0021(9) -0.0028(9)
O2 0.0149(11) 0.0116(10) 0.0149(11) 0.0018(8) 0.0020(8) -0.0011(9)
O3 0.0124(11) 0.0158(11) 0.0253(13) 0.0022(9) 0.0030(9) -0.0007(10)
O4 0.0151(11) 0.0154(11) 0.0207(12) -0.0003(9) -0.0016(9) -0.0013(9)
O5 0.0159(11) 0.0146(11) 0.0135(11) -0.0009(9) 0.0044(8) 0.0014(9)
O6 0.0135(11) 0.0127(11) 0.0168(11) 0.0013(9) 0.0016(9) -0.0016(9)
O7 0.0144(11) 0.0138(11) 0.0148(11) -0.0021(9) 0.0005(8) -0.0015(9)
O8 0.0368(16) 0.0286(14) 0.0253(14) 0.0059(12) 0.0103(11) 0.0025(11)
O9 0.0159(13) 0.0345(15) 0.0268(14) -0.0018(11) 0.0006(10) 0.0045(11)
O10 0.0259(14) 0.0390(16) 0.0269(14) 0.0052(12) 0.0038(11) 0.0047(12)
N1 0.0137(13) 0.0095(12) 0.0107(12) 0.0008(10) 0.0022(10) -0.0013(10)
N2 0.0151(13) 0.0104(12) 0.0118(12) 0.0006(10) 0.0018(10) -0.0017(10)
N3 0.0177(14) 0.0090(12) 0.0125(13) 0.0001(10) 0.0021(10) -0.0040(10)
N4 0.0176(14) 0.0075(12) 0.0116(12) 0.0018(10) 0.0024(10) -0.0028(10)
C1 0.0176(16) 0.0137(15) 0.0105(14) -0.0010(12) 0.0042(12) 0.0031(12)
C2 0.0179(17) 0.0124(15) 0.0141(15) -0.0020(12) 0.0039(12) 0.0019(12)
C3 0.0158(16) 0.0091(14) 0.0164(15) 0.0002(12) 0.0002(12) -0.0002(12)
C4 0.0174(16) 0.0141(15) 0.0106(14) 0.0009(12) 0.0022(12) -0.0019(12)
C5 0.0177(16) 0.0152(15) 0.0139(15) -0.0005(12) 0.0036(12) -0.0020(12)
C6 0.0149(15) 0.0110(14) 0.0092(14) -0.0001(12) 0.0023(11) 0.0008(11)
C7 0.0165(16) 0.0098(14) 0.0105(14) -0.0003(11) 0.0026(11) 0.0020(11)
Ni1B 0.0128(2) 0.00920(19) 0.0149(2) -0.00029(15) 0.00073(15) 0.00233(15)
O1B 0.0159(12) 0.0116(11) 0.0224(12) -0.0001(9) 0.0028(9) 0.0032(9)
O2B 0.0159(12) 0.0122(11) 0.0179(11) -0.0007(9) -0.0001(9) 0.0019(9)
O3B 0.0165(12) 0.0134(11) 0.0246(13) 0.0028(9) 0.0003(9) 0.0034(10)
O4B 0.0149(12) 0.0140(11) 0.0203(12) 0.0005(9) 0.0021(9) 0.0004(9)
O5B 0.0202(12) 0.0165(12) 0.0138(11) 0.0000(9) 0.0007(9) -0.0009(9)
O6B 0.0139(11) 0.0157(11) 0.0251(12) 0.0009(9) 0.0004(9) -0.0003(10)
O7B 0.0164(12) 0.0168(12) 0.0277(13) -0.0025(9) 0.0067(10) 0.0025(10)
N1B 0.0168(14) 0.0075(12) 0.0152(13) -0.0003(10) 0.0009(10) 0.0000(10)
N2B 0.0158(13) 0.0095(12) 0.0149(13) 0.0000(10) 0.0021(10) 0.0021(10)
N3B 0.0154(13) 0.0094(12) 0.0154(13) -0.0013(10) 0.0014(10) 0.0048(10)
N4B 0.0146(13) 0.0101(12) 0.0170(13) -0.0006(10) 0.0018(10) 0.0021(10)
C1B 0.0197(17) 0.0128(15) 0.0109(14) -0.0019(12) 0.0023(12) -0.0021(12)
C2B 0.0188(17) 0.0114(14) 0.0104(14) -0.0001(12) 0.0004(12) -0.0018(11)
C3B 0.0133(15) 0.0122(15) 0.0176(16) -0.0013(12) 0.0002(12) -0.0008(12)
C4B 0.0157(16) 0.0129(15) 0.0165(15) -0.0008(12) 0.0009(12) 0.0037(12)
C5B 0.0177(17) 0.0127(15) 0.0168(16) 0.0014(12) 0.0014(12) 0.0041(12)
C6B 0.0170(16) 0.0154(16) 0.0137(15) 0.0001(12) 0.0017(12) -0.0035(12)
C7B 0.0163(16) 0.0144(15) 0.0122(15) -0.0005(12) 0.0017(12) -0.0007(12)

loop_
_atom_type_symbol
_atom_type_description
_atom_type_scat_dispersion_real
_atom_type_scat_dispersion_imag
_atom_type_scat_source
C C 0.0033 0.0016 'International Tables Vol C Tables 4.2.6.8 and 6.1.1.4'
H H 0.0000 0.0000 'International Tables Vol C Tables 4.2.6.8 and 6.1.1.4'
N N 0.0061 0.0033 'International Tables Vol C Tables 4.2.6.8 and 6.1.1.4'
O O 0.0106 0.0060 'International Tables Vol C Tables 4.2.6.8 and 6.1.1.4'
K K 0.2009 0.2494 'International Tables Vol C Tables 4.2.6.8 and 6.1.1.4'
Ni Ni 0.3393 1.1124 'International Tables Vol C Tables 4.2.6.8 and 6.1.1.4'

loop_
_geom_angle_atom_site_label_1
_geom_angle_atom_site_label_2
_geom_angle_atom_site_label_3
_geom_angle_site_symmetry_1
_geom_angle_site_symmetry_3
_geom_angle
_geom_angle_publ_flag
N4 Ni1 N1 . . 95.53(11) ?
N4 Ni1 O1 . . 85.30(10) ?
N1 Ni1 O1 . . 178.66(11) ?
N4 Ni1 O2 . . 177.92(11) ?
N1 Ni1 O2 . . 85.18(10) ?
O1 Ni1 O2 . . 94.02(9) ?
O6B K1 O7B 1_565 . 165.68(7) ?
O6B K1 O6 1_565 . 95.50(7) ?
O7B K1 O6 . . 70.41(7) ?
O6B K1 O8 1_565 . 96.75(8) ?
O7B K1 O8 . . 83.03(8) ?
O6 K1 O8 . . 97.64(7) ?
O6B K1 O3B 1_565 3_565 75.65(7) ?
O7B K1 O3B . 3_565 100.07(7) ?
O6 K1 O3B . 3_565 66.54(7) ?
O8 K1 O3B . 3_565 161.16(8) ?
O6B K1 O1B 1_565 . 147.71(7) ?
O7B K1 O1B . . 45.58(6) ?
O6 K1 O1B . . 110.52(7) ?
O8 K1 O1B . . 98.30(7) ?
O3B K1 O1B 3_565 . 96.98(7) ?
O6B K1 N3B 1_565 1_565 58.41(7) ?
O7B K1 N3B . 1_565 135.57(7) ?
O6 K1 N3B . 1_565 147.07(7) ?
O8 K1 N3B . 1_565 104.66(8) ?
O3B K1 N3B 3_565 1_565 86.25(7) ?
O1B K1 N3B . 1_565 90.10(7) ?
O6B K1 C7B 1_565 . 171.25(8) ?
O7B K1 C7B . . 23.02(7) ?
O6 K1 C7B . . 92.84(8) ?
O8 K1 C7B . . 84.73(8) ?
O3B K1 C7B 3_565 . 105.44(8) ?
O1B K1 C7B . . 24.11(7) ?
N3B K1 C7B 1_565 . 112.86(8) ?
O6B K1 C6B 1_565 1_565 19.63(7) ?
O7B K1 C6B . 1_565 166.68(8) ?
O6 K1 C6B . 1_565 106.83(7) ?
O8 K1 C6B . 1_565 110.29(8) ?
O3B K1 C6B 3_565 1_565 67.44(7) ?
O1B K1 C6B . 1_565 128.70(7) ?
N3B K1 C6B 1_565 1_565 42.60(7) ?
C7B K1 C6B . 1_565 152.81(8) ?
O6B K1 K2 1_565 . 120.51(6) ?
O7B K1 K2 . . 52.02(5) ?
O6 K1 K2 . . 48.63(5) ?
O8 K1 K2 . . 128.47(6) ?
O3B K1 K2 3_565 . 48.67(5) ?
O1B K1 K2 . . 69.47(5) ?
N3B K1 K2 1_565 . 124.43(6) ?
C7B K1 K2 . . 63.86(6) ?
C6B K1 K2 1_565 . 116.01(6) ?
O6B K1 K3 1_565 . 52.41(5) ?
O7B K1 K3 . . 114.82(5) ?
O6 K1 K3 . . 46.56(5) ?
O8 K1 K3 . . 115.66(6) ?
O3B K1 K3 3_565 . 46.14(5) ?
O1B K1 K3 . . 139.50(5) ?
N3B K1 K3 1_565 . 101.21(5) ?
C7B K1 K3 . . 134.40(6) ?
C6B K1 K3 1_565 . 60.40(6) ?
K2 K1 K3 . . 72.16(2) ?
O6 K2 O7 . . 63.15(6) ?
O6 K2 O3B . 3_565 68.50(7) ?
O7 K2 O3B . 3_565 130.88(7) ?
O6 K2 O9 . . 108.86(7) ?
O7 K2 O9 . . 91.30(7) ?
O3B K2 O9 3_565 . 96.29(8) ?
O6 K2 O4B . 3 127.95(7) ?
O7 K2 O4B . 3 71.65(7) ?
O3B K2 O4B 3_565 3 153.83(7) ?
O9 K2 O4B . 3 96.17(8) ?
O6 K2 O7B . . 68.65(7) ?
O7 K2 O7B . . 71.37(7) ?
O3B K2 O7B 3_565 . 99.16(7) ?
O9 K2 O7B . . 161.85(8) ?
O4B K2 O7B 3 . 73.70(7) ?
O6 K2 N2B . 3 153.59(7) ?
O7 K2 N2B . 3 129.35(7) ?
O3B K2 N2B 3_565 3 98.31(7) ?
O9 K2 N2B . 3 94.92(7) ?
O4B K2 N2B 3 3 57.71(7) ?
O7B K2 N2B . 3 92.22(7) ?
O6 K2 C6 . . 19.59(7) ?
O7 K2 C6 . . 44.71(7) ?
O3B K2 C6 3_565 . 86.20(7) ?
O9 K2 C6 . . 99.55(7) ?
O4B K2 C6 3 . 114.21(7) ?
O7B K2 C6 . . 72.17(7) ?
N2B K2 C6 3 . 164.29(7) ?
O6 K2 C7 . . 45.08(7) ?
O7 K2 C7 . . 18.82(7) ?
O3B K2 C7 3_565 . 112.08(7) ?
O9 K2 C7 . . 93.17(7) ?
O4B K2 C7 3 . 90.08(7) ?
O7B K2 C7 . . 72.22(7) ?
N2B K2 C7 3 . 147.43(7) ?
C6 K2 C7 . . 26.07(7) ?
O6 K2 C2B . 3 134.22(7) ?
O7 K2 C2B . 3 88.06(7) ?
O3B K2 C2B 3_565 3 134.59(7) ?
O9 K2 C2B . 3 106.44(8) ?
O4B K2 C2B 3 3 19.29(7) ?
O7B K2 C2B . 3 68.67(7) ?
N2B K2 C2B 3 3 42.10(7) ?
C6 K2 C2B . 3 126.35(7) ?
C7 K2 C2B . 3 105.43(7) ?
O6 K2 K1 . . 49.34(5) ?
O7 K2 K1 . . 99.18(5) ?
O3B K2 K1 3_565 . 51.36(5) ?
O9 K2 K1 . . 143.89(6) ?
O4B K2 K1 3 . 119.94(5) ?
O7B K2 K1 . . 48.41(5) ?
N2B K2 K1 3 . 104.38(6) ?
C6 K2 K1 . . 66.77(5) ?
C7 K2 K1 . . 86.75(5) ?
C2B K2 K1 3 . 108.36(5) ?
O6 K2 K3 . 1_545 87.29(5) ?
O7 K2 K3 . 1_545 38.69(5) ?
O3B K2 K3 3_565 1_545 147.21(6) ?
O9 K2 K3 . 1_545 112.80(6) ?
O4B K2 K3 3 1_545 40.67(5) ?
O7B K2 K3 . 1_545 49.92(5) ?
N2B K2 K3 3 1_545 94.10(5) ?
C6 K2 K3 . 1_545 74.71(5) ?
C7 K2 K3 . 1_545 53.87(5) ?
C2B K2 K3 3 1_545 52.13(5) ?
K1 K2 K3 . 1_545 96.17(2) ?
O7 K3 O3B 1_565 3_565 130.32(7) ?
O7 K3 O4B 1_565 3_565 70.29(6) ?
O3B K3 O4B 3_565 3_565 60.07(7) ?
O7 K3 O6 1_565 . 157.32(7) ?
O3B K3 O6 3_565 . 65.69(6) ?
O4B K3 O6 3_565 . 121.88(7) ?
O7 K3 O3 1_565 3_665 88.18(7) ?
O3B K3 O3 3_565 3_665 92.43(7) ?
O4B K3 O3 3_565 3_665 88.69(7) ?
O6 K3 O3 . 3_665 73.94(6) ?
O7 K3 N3 1_565 . 108.15(7) ?
O3B K3 N3 3_565 . 120.86(7) ?
O4B K3 N3 3_565 . 168.61(7) ?
O6 K3 N3 . . 55.78(7) ?
O3 K3 N3 3_665 . 79.96(7) ?
O7 K3 O10 1_565 . 64.62(7) ?
O3B K3 O10 3_565 . 136.54(7) ?
O4B K3 O10 3_565 . 115.82(7) ?
O6 K3 O10 . . 117.23(7) ?
O3 K3 O10 3_665 . 130.90(7) ?
N3 K3 O10 . . 71.96(7) ?
O7 K3 O6B 1_565 1_565 115.43(7) ?
O3B K3 O6B 3_565 1_565 69.03(7) ?
O4B K3 O6B 3_565 1_565 94.66(6) ?
O6 K3 O6B . 1_565 84.13(6) ?
O3 K3 O6B 3_665 1_565 155.90(7) ?
N3 K3 O6B . 1_565 96.08(7) ?
O10 K3 O6B . 1_565 68.32(7) ?
O7 K3 O7B 1_565 1_565 64.91(6) ?
O3B K3 O7B 3_565 1_565 92.46(6) ?
O4B K3 O7B 3_565 1_565 66.72(6) ?
O6 K3 O7B . 1_565 136.08(6) ?
O3 K3 O7B 3_665 1_565 147.96(7) ?
N3 K3 O7B . 1_565 123.44(7) ?
O10 K3 O7B . 1_565 53.97(6) ?
O6B K3 O7B 1_565 1_565 52.04(6) ?
O7 K3 C2B 1_565 3_565 87.34(7) ?
O3B K3 C2B 3_565 3_565 43.53(7) ?
O4B K3 C2B 3_565 3_565 19.60(7) ?
O6 K3 C2B . 3_565 108.83(7) ?
O3 K3 C2B 3_665 3_565 99.07(7) ?
N3 K3 C2B . 3_565 164.39(7) ?
O10 K3 C2B . 3_565 118.22(7) ?
O6B K3 C2B 1_565 3_565 78.38(7) ?
O7B K3 C2B 1_565 3_565 64.41(7) ?
O7 K3 C6 1_565 . 138.54(7) ?
O3B K3 C6 3_565 . 83.02(7) ?
O4B K3 C6 3_565 . 133.08(7) ?
O6 K3 C6 . . 19.12(6) ?
O3 K3 C6 3_665 . 63.31(7) ?
N3 K3 C6 . . 41.19(7) ?
O10 K3 C6 . . 110.86(7) ?
O6B K3 C6 1_565 . 98.09(7) ?
O7B K3 C6 1_565 . 148.73(7) ?
C2B K3 C6 3_565 . 124.54(7) ?
O7 K3 C1B 1_565 3_565 112.89(7) ?
O3B K3 C1B 3_565 3_565 18.63(7) ?
O4B K3 C1B 3_565 3_565 43.75(7) ?
O6 K3 C1B . 3_565 84.28(7) ?
O3 K3 C1B 3_665 3_565 99.41(7) ?
N3 K3 C1B . 3_565 138.92(7) ?
O10 K3 C1B . 3_565 128.16(7) ?
O6B K3 C1B 1_565 3_565 67.97(7) ?
O7B K3 C1B 1_565 3_565 77.36(7) ?
C2B K3 C1B 3_565 3_565 25.56(7) ?
C6 K3 C1B . 3_565 101.59(7) ?
O7 K3 H10O 1_565 . 64.6 ?
O3B K3 H10O 3_565 . 122.7 ?
O4B K3 H10O 3_565 . 102.2 ?
O6 K3 H10O . . 124.2 ?
O3 K3 H10O 3_665 . 144.2 ?
N3 K3 H10O . . 86.8 ?
O10 K3 H10O . . 16.5 ?
O6B K3 H10O 1_565 . 58.1 ?
O7B K3 H10O 1_565 . 37.8 ?
C2B K3 H10O 3_565 . 102.2 ?
C6 K3 H10O . . 122.8 ?
C1B K3 H10O 3_565 . 112.1 ?
O7 K4 O4 . 3_665 76.22(7) ?
O7 K4 O3 . 3_655 93.28(7) ?
O4 K4 O3 3_665 3_655 157.43(7) ?
O7 K4 O5 . 4_565 174.39(7) ?
O4 K4 O5 3_665 4_565 107.36(7) ?
O3 K4 O5 3_655 4_565 81.84(7) ?
O7 K4 N2 . 3_665 107.43(7) ?
O4 K4 N2 3_665 3_665 58.50(7) ?
O3 K4 N2 3_655 3_665 143.96(7) ?
O5 K4 N2 4_565 3_665 78.18(7) ?
O7 K4 O2 . 3_655 108.20(7) ?
O4 K4 O2 3_665 3_655 156.33(7) ?
O3 K4 O2 3_655 3_655 45.97(6) ?
O5 K4 O2 4_565 3_655 70.34(6) ?
N2 K4 O2 3_665 3_655 98.69(7) ?
O7 K4 O8 . 4_565 80.97(7) ?
O4 K4 O8 3_665 4_565 75.67(7) ?
O3 K4 O8 3_655 4_565 83.04(7) ?
O5 K4 O8 4_565 4_565 95.62(7) ?
N2 K4 O8 3_665 4_565 128.35(8) ?
O2 K4 O8 3_655 4_565 127.72(7) ?
O7 K4 C1 . 3_655 107.76(8) ?
O4 K4 C1 3_665 3_655 175.75(8) ?
O3 K4 C1 3_655 3_655 23.33(7) ?
O5 K4 C1 4_565 3_655 68.56(7) ?
N2 K4 C1 3_665 3_655 120.66(8) ?
O2 K4 C1 3_655 3_655 24.50(7) ?
O8 K4 C1 4_565 3_655 103.22(8) ?
O7 K4 O1 . . 44.19(6) ?
O4 K4 O1 3_665 . 79.06(6) ?
O3 K4 O1 3_655 . 107.45(7) ?
O5 K4 O1 4_565 . 140.07(6) ?
N2 K4 O1 3_665 . 72.10(7) ?
O2 K4 O1 3_655 . 88.24(6) ?
O8 K4 O1 4_565 . 123.68(7) ?
C1 K4 O1 3_655 . 104.79(7) ?
O7 K4 C7 . . 22.25(7) ?
O4 K4 C7 3_665 . 70.87(7) ?
O3 K4 C7 3_655 . 106.35(7) ?
O5 K4 C7 4_565 . 162.77(8) ?
N2 K4 C7 3_665 . 86.82(8) ?
O2 K4 C7 3_655 . 104.10(7) ?
O8 K4 C7 4_565 . 100.36(8) ?
C1 K4 C7 3_655 . 113.38(8) ?
O1 K4 C7 . . 23.34(7) ?
O7 K4 C2 . 3_665 74.75(7) ?
O4 K4 C2 3_665 3_665 20.73(7) ?
O3 K4 C2 3_655 3_665 167.98(8) ?
O5 K4 C2 4_565 3_665 110.16(7) ?
N2 K4 C2 3_665 3_665 43.27(7) ?
O2 K4 C2 3_655 3_665 136.36(7) ?
O8 K4 C2 4_565 3_665 95.92(8) ?
C1 K4 C2 3_655 3_665 160.86(8) ?
O1 K4 C2 . 3_665 63.19(7) ?
C7 K4 C2 . 3_665 61.97(8) ?
O7 K4 C5 . 4_565 151.88(7) ?
O4 K4 C5 3_665 4_565 108.05(7) ?
O3 K4 C5 3_655 4_565 72.21(7) ?
O5 K4 C5 4_565 4_565 23.29(7) ?
N2 K4 C5 3_665 4_565 97.79(7) ?
O2 K4 C5 3_655 4_565 79.33(7) ?
O8 K4 C5 4_565 4_565 73.58(7) ?
C1 K4 C5 3_655 4_565 67.75(8) ?
O1 K4 C5 . 4_565 162.73(7) ?
C7 K4 C5 . 4_565 173.84(8) ?
C2 K4 C5 3_665 4_565 119.08(8) ?
C7 O1 Ni1 . . 113.14(19) ?
C7 O1 K4 . . 81.58(17) ?
Ni1 O1 K4 . . 147.60(10) ?
C1 O2 Ni1 . . 113.09(19) ?
C1 O2 K4 . 3_655 83.85(17) ?
Ni1 O2 K4 . 3_655 148.49(10) ?
C1 O3 K4 . 3_655 94.03(19) ?
C1 O3 K3 . 3_665 127.3(2) ?
K4 O3 K3 3_655 3_665 86.44(6) ?
C2 O4 K4 . 3_665 108.80(19) ?
C4 O5 C5 . . 110.2(2) ?
C4 O5 K4 . 4_566 133.50(17) ?
C5 O5 K4 . 4_566 106.70(16) ?
C6 O6 K2 . . 113.52(19) ?
C6 O6 K1 . . 147.0(2) ?
K2 O6 K1 . . 82.02(6) ?
C6 O6 K3 . . 112.75(18) ?
K2 O6 K3 . . 105.41(7) ?
K1 O6 K3 . . 88.76(6) ?
C7 O7 K2 . . 116.01(19) ?
C7 O7 K4 . . 101.30(18) ?
K2 O7 K4 . . 119.99(8) ?
C7 O7 K3 . 1_545 123.27(19) ?
K2 O7 K3 . 1_545 103.04(7) ?
K4 O7 K3 . 1_545 91.98(7) ?
K1 O8 K4 . 4_566 135.32(10) ?
K1 O8 H8O . . 108.7 ?
K4 O8 H8O 4_566 . 94.8 ?
K1 O8 H8P . . 116.0 ?
K4 O8 H8P 4_566 . 91.6 ?
H8O O8 H8P . . 106.1 ?
K2 O9 H9P . . 109.4 ?
K2 O9 H9O . . 127.8 ?
H9P O9 H9O . . 107.0 ?
K3 O10 H10O . . 73.8 ?
K3 O10 H10P . . 146.5 ?
H10O O10 H10P . . 105.9 ?
C2 N1 N2 . . 116.8(3) ?
C2 N1 Ni1 . . 116.5(2) ?
N2 N1 Ni1 . . 126.66(19) ?
N1 N2 C4 . . 110.7(2) ?
N1 N2 C3 . . 109.7(2) ?
C4 N2 C3 . . 109.4(2) ?
N1 N2 K4 . 3_665 104.06(16) ?
C4 N2 K4 . 3_665 116.19(18) ?
C3 N2 K4 . 3_665 106.62(17) ?
N4 N3 C5 . . 110.6(2) ?
N4 N3 C3 . . 109.3(2) ?
C5 N3 C3 . . 109.7(2) ?
N4 N3 K3 . . 106.96(16) ?
C5 N3 K3 . . 107.10(18) ?
C3 N3 K3 . . 113.13(18) ?
C6 N4 N3 . . 115.7(2) ?
C6 N4 Ni1 . . 116.7(2) ?
N3 N4 Ni1 . . 127.1(2) ?
O3 C1 O2 . . 125.2(3) ?
O3 C1 C2 . . 120.4(3) ?
O2 C1 C2 . . 114.4(3) ?
O3 C1 K4 . 3_655 62.64(17) ?
O2 C1 K4 . 3_655 71.65(16) ?
C2 C1 K4 . 3_655 145.90(19) ?
O4 C2 N1 . . 127.9(3) ?
O4 C2 C1 . . 121.8(3) ?
N1 C2 C1 . . 110.2(3) ?
O4 C2 K4 . 3_665 50.47(16) ?
N1 C2 K4 . 3_665 86.15(18) ?
C1 C2 K4 . 3_665 146.74(19) ?
N3 C3 N2 . . 113.3(2) ?
N3 C3 H3A . . 108.9 ?
N2 C3 H3A . . 108.9 ?
N3 C3 H3B . . 108.9 ?
N2 C3 H3B . . 108.9 ?
H3A C3 H3B . . 107.7 ?
O5 C4 N2 . . 112.9(2) ?
O5 C4 H4A . . 109.0 ?
N2 C4 H4A . . 109.0 ?
O5 C4 H4B . . 109.0 ?
N2 C4 H4B . . 109.0 ?
H4A C4 H4B . . 107.8 ?
O5 C5 N3 . . 113.3(2) ?
O5 C5 K4 . 4_566 50.01(13) ?
N3 C5 K4 . 4_566 151.1(2) ?
O5 C5 H5A . . 108.9 ?
N3 C5 H5A . . 108.9 ?
K4 C5 H5A 4_566 . 99.6 ?
O5 C5 H5B . . 108.9 ?
N3 C5 H5B . . 108.9 ?
K4 C5 H5B 4_566 . 65.4 ?
H5A C5 H5B . . 107.7 ?
O6 C6 N4 . . 128.1(3) ?
O6 C6 C7 . . 123.0(3) ?
N4 C6 C7 . . 108.9(3) ?
O6 C6 K2 . . 46.89(15) ?
N4 C6 K2 . . 162.9(2) ?
C7 C6 K2 . . 78.47(16) ?
O6 C6 K3 . . 48.13(15) ?
N4 C6 K3 . . 87.33(18) ?
C7 C6 K3 . . 147.92(19) ?
K2 C6 K3 . . 79.28(7) ?
O7 C7 O1 . . 124.8(3) ?
O7 C7 C6 . . 119.9(3) ?
O1 C7 C6 . . 115.2(3) ?
O7 C7 K4 . . 56.45(16) ?
O1 C7 K4 . . 75.08(16) ?
C6 C7 K4 . . 148.43(19) ?
O7 C7 K2 . . 45.16(15) ?
O1 C7 K2 . . 164.7(2) ?
C6 C7 K2 . . 75.46(16) ?
K4 C7 K2 . . 90.18(8) ?
N4B Ni1B N1B . . 95.93(11) ?
N4B Ni1B O2B . . 178.25(11) ?
N1B Ni1B O2B . . 85.75(10) ?
N4B Ni1B O1B . . 85.46(10) ?
N1B Ni1B O1B . . 178.61(11) ?
O2B Ni1B O1B . . 92.86(9) ?
C7B O1B Ni1B . . 112.2(2) ?
C7B O1B K1 . . 83.73(17) ?
Ni1B O1B K1 . . 152.27(11) ?
C1B O2B Ni1B . . 113.4(2) ?
C1B O3B K2 . 3_565 132.9(2) ?
C1B O3B K3 . 3_565 114.8(2) ?
K2 O3B K3 3_565 3_565 105.44(8) ?
C1B O3B K1 . 3_565 124.0(2) ?
K2 O3B K1 3_565 3_565 79.97(6) ?
K3 O3B K1 3_565 3_565 87.20(7) ?
C2B O4B K2 . 3 113.82(19) ?
C2B O4B K3 . 3_565 110.98(19) ?
K2 O4B K3 3 3_565 99.81(7) ?
C5B O5B C4B . . 109.9(2) ?
C6B O6B K1 . 1_545 115.7(2) ?
C6B O6B K3 . 1_545 107.9(2) ?
K1 O6B K3 1_545 1_545 85.30(7) ?
C7B O7B K1 . . 97.60(19) ?
C7B O7B K2 . . 115.0(2) ?
K1 O7B K2 . . 79.58(6) ?
C7B O7B K3 . 1_545 106.4(2) ?
K1 O7B K3 . 1_545 155.85(9) ?
K2 O7B K3 . 1_545 88.02(6) ?
C2B N1B N2B . . 117.3(3) ?
C2B N1B Ni1B . . 115.9(2) ?
N2B N1B Ni1B . . 126.6(2) ?
N1B N2B C4B . . 110.4(2) ?
N1B N2B C3B . . 109.6(2) ?
C4B N2B C3B . . 109.0(2) ?
N1B N2B K2 . 3 106.33(17) ?
C4B N2B K2 . 3 106.21(18) ?
C3B N2B K2 . 3 115.23(18) ?
N4B N3B C5B . . 110.0(2) ?
N4B N3B C3B . . 109.1(2) ?
C5B N3B C3B . . 109.6(2) ?
N4B N3B K1 . 1_545 103.54(16) ?
C5B N3B K1 . 1_545 109.54(18) ?
C3B N3B K1 . 1_545 114.86(18) ?
C6B N4B N3B . . 116.8(3) ?
C6B N4B Ni1B . . 116.5(2) ?
N3B N4B Ni1B . . 126.6(2) ?
O3B C1B O2B . . 125.3(3) ?
O3B C1B C2B . . 119.7(3) ?
O2B C1B C2B . . 115.0(3) ?
O3B C1B K3 . 3_565 46.60(16) ?
O2B C1B K3 . 3_565 160.3(2) ?
C2B C1B K3 . 3_565 75.88(17) ?
O4B C2B N1B . . 128.7(3) ?
O4B C2B C1B . . 121.8(3) ?
N1B C2B C1B . . 109.5(3) ?
O4B C2B K2 . 3 46.89(15) ?
N1B C2B K2 . 3 87.87(18) ?
C1B C2B K2 . 3 150.1(2) ?
O4B C2B K3 . 3_565 49.41(15) ?
N1B C2B K3 . 3_565 154.7(2) ?
C1B C2B K3 . 3_565 78.56(17) ?
K2 C2B K3 3 3_565 76.10(7) ?
N2B C3B N3B . . 113.8(3) ?
N2B C3B H3B1 . . 108.8 ?
N3B C3B H3B1 . . 108.8 ?
N2B C3B H3B2 . . 108.8 ?
N3B C3B H3B2 . . 108.8 ?
H3B1 C3B H3B2 . . 107.7 ?
O5B C4B N2B . . 112.4(3) ?
O5B C4B H4B1 . . 109.1 ?
N2B C4B H4B1 . . 109.1 ?
O5B C4B H4B2 . . 109.1 ?
N2B C4B H4B2 . . 109.1 ?
H4B1 C4B H4B2 . . 107.9 ?
O5B C5B N3B . . 113.5(2) ?
O5B C5B H5B1 . . 108.9 ?
N3B C5B H5B1 . . 108.9 ?
O5B C5B H5B2 . . 108.9 ?
N3B C5B H5B2 . . 108.9 ?
H5B1 C5B H5B2 . . 107.7 ?
O6B C6B N4B . . 129.5(3) ?
O6B C6B C7B . . 121.0(3) ?
N4B C6B C7B . . 109.5(3) ?
O6B C6B K1 . 1_545 44.70(15) ?
N4B C6B K1 . 1_545 90.89(19) ?
C7B C6B K1 . 1_545 149.0(2) ?
O7B C7B O1B . . 124.2(3) ?
O7B C7B C6B . . 120.1(3) ?
O1B C7B C6B . . 115.7(3) ?
O7B C7B K1 . . 59.38(17) ?
O1B C7B K1 . . 72.16(17) ?
C6B C7B K1 . . 150.1(2) ?

loop_
_geom_bond_atom_site_label_1
_geom_bond_atom_site_label_2
_geom_bond_site_symmetry_2
_geom_bond_distance
_geom_bond_publ_flag
Ni1 N4 . 1.836(3) ?
Ni1 N1 . 1.844(3) ?
Ni1 O1 . 1.887(2) ?
Ni1 O2 . 1.897(2) ?
K1 O6B 1_565 2.628(2) ?
K1 O7B . 2.717(2) ?
K1 O6 . 2.737(2) ?
K1 O8 . 2.805(3) ?
K1 O3B 3_565 2.834(2) ?
K1 O1B . 2.998(2) ?
K1 N3B 1_565 3.025(3) ?
K1 C7B . 3.130(3) ?
K1 C6B 1_565 3.368(3) ?
K1 K2 . 3.5736(10) ?
K1 K3 . 3.8927(10) ?
K2 O6 . 2.708(2) ?
K2 O7 . 2.717(2) ?
K2 O3B 3_565 2.725(2) ?
K2 O9 . 2.743(3) ?
K2 O4B 3 2.760(2) ?
K2 O7B . 2.864(2) ?
K2 N2B 3 2.984(3) ?
K2 C6 . 3.401(3) ?
K2 C7 . 3.443(3) ?
K2 C2B 3 3.458(3) ?
K2 K3 1_545 4.2728(10) ?
K3 O7 1_565 2.742(2) ?
K3 O3B 3_565 2.810(2) ?
K3 O4B 3_565 2.826(2) ?
K3 O6 . 2.827(2) ?
K3 O3 3_665 2.976(2) ?
K3 N3 . 3.003(3) ?
K3 O10 . 3.066(3) ?
K3 O6B 1_565 3.095(2) ?
K3 O7B 1_565 3.271(2) ?
K3 C2B 3_565 3.475(3) ?
K3 C6 . 3.501(3) ?
K3 C1B 3_565 3.512(3) ?
K3 H10O . 2.9446 ?
K4 O7 . 2.721(2) ?
K4 O4 3_665 2.733(2) ?
K4 O3 3_655 2.756(2) ?
K4 O5 4_565 2.779(2) ?
K4 N2 3_665 2.887(3) ?
K4 O2 3_655 2.955(2) ?
K4 O8 4_565 3.047(3) ?
K4 C1 3_655 3.095(3) ?
K4 O1 . 3.127(2) ?
K4 C7 . 3.201(3) ?
K4 C2 3_665 3.354(3) ?
K4 C5 4_565 3.474(3) ?
O1 C7 . 1.282(4) ?
O2 C1 . 1.291(4) ?
O3 C1 . 1.229(4) ?
O4 C2 . 1.254(4) ?
O5 C4 . 1.433(4) ?
O5 C5 . 1.434(4) ?
O6 C6 . 1.244(4) ?
O7 C7 . 1.236(4) ?
O8 H8O . 0.8546 ?
O8 H8P . 0.8575 ?
O9 H9P . 0.8615 ?
O9 H9O . 0.8567 ?
O10 H10O . 0.8704 ?
O10 H10P . 0.8792 ?
N1 C2 . 1.317(4) ?
N1 N2 . 1.431(3) ?
N2 C4 . 1.457(4) ?
N2 C3 . 1.474(4) ?
N3 N4 . 1.433(3) ?
N3 C5 . 1.452(4) ?
N3 C3 . 1.467(4) ?
N4 C6 . 1.324(4) ?
C1 C2 . 1.540(4) ?
C3 H3A . 0.9900 ?
C3 H3B . 0.9900 ?
C4 H4A . 0.9900 ?
C4 H4B . 0.9900 ?
C5 H5A . 0.9900 ?
C5 H5B . 0.9900 ?
C6 C7 . 1.544(4) ?
Ni1B N4B . 1.839(3) ?
Ni1B N1B . 1.849(3) ?
Ni1B O2B . 1.877(2) ?
Ni1B O1B . 1.895(2) ?
O1B C7B . 1.287(4) ?
O2B C1B . 1.281(4) ?
O3B C1B . 1.235(4) ?
O4B C2B . 1.249(4) ?
O5B C5B . 1.430(4) ?
O5B C4B . 1.434(4) ?
O6B C6B . 1.255(4) ?
O7B C7B . 1.235(4) ?
N1B C2B . 1.323(4) ?
N1B N2B . 1.434(3) ?
N2B C4B . 1.457(4) ?
N2B C3B . 1.469(4) ?
N3B N4B . 1.431(3) ?
N3B C5B . 1.456(4) ?
N3B C3B . 1.480(4) ?
N4B C6B . 1.320(4) ?
C1B C2B . 1.546(4) ?
C3B H3B1 . 0.9900 ?
C3B H3B2 . 0.9900 ?
C4B H4B1 . 0.9900 ?
C4B H4B2 . 0.9900 ?
C5B H5B1 . 0.9900 ?
C5B H5B2 . 0.9900 ?
C6B C7B . 1.528(4) ?

loop_
_geom_hbond_atom_site_label_D
_geom_hbond_atom_site_label_H
_geom_hbond_atom_site_label_A
_geom_hbond_site_symmetry_A
_geom_hbond_distance_DH
_geom_hbond_distance_HA
_geom_hbond_distance_DA
_geom_hbond_angle_DHA
_geom_hbond_publ_flag
O8 H8O O9 4_566 0.85 2.02 2.869(4) 173.0 yes
O8 H8P O4B 2 0.85 2.01 2.858(3) 165.7 yes
O9 H9P O4 3_665 0.86 1.91 2.722(3) 156.8 yes
O9 H9O O6B 4_565 0.86 2.07 2.864(3) 153.2 yes
O10 H10P O4 2_655 0.88 2.02 2.887(3) 167.9 yes
O10 H10O O7B 1_565 0.87 2.04 2.882(3) 163.7 yes

loop_
_geom_torsion_atom_site_label_1
_geom_torsion_atom_site_label_2
_geom_torsion_atom_site_label_3
_geom_torsion_atom_site_label_4
_geom_torsion_site_symmetry_1
_geom_torsion_site_symmetry_2
_geom_torsion_site_symmetry_3
_geom_torsion_site_symmetry_4
_geom_torsion
_geom_torsion_publ_flag
N4 Ni1 O1 C7 . . . . -5.2(2) ?
O2 Ni1 O1 C7 . . . . 172.8(2) ?
N4 Ni1 O1 K4 . . . . 106.9(2) ?
O2 Ni1 O1 K4 . . . . -75.08(19) ?
N1 Ni1 O2 C1 . . . . -6.6(2) ?
O1 Ni1 O2 C1 . . . . 172.3(2) ?
N1 Ni1 O2 K4 . . . 3_655 111.6(2) ?
O1 Ni1 O2 K4 . . . 3_655 -69.5(2) ?
N4 Ni1 N1 C2 . . . . -179.1(2) ?
O2 Ni1 N1 C2 . . . . 2.9(2) ?
N4 Ni1 N1 N2 . . . . 0.5(2) ?
O2 Ni1 N1 N2 . . . . -177.6(2) ?
C2 N1 N2 C4 . . . . -90.7(3) ?
Ni1 N1 N2 C4 . . . . 89.7(3) ?
C2 N1 N2 C3 . . . . 148.5(3) ?
Ni1 N1 N2 C3 . . . . -31.1(3) ?
C2 N1 N2 K4 . . . 3_665 34.8(3) ?
Ni1 N1 N2 K4 . . . 3_665 -144.78(16) ?
C5 N3 N4 C6 . . . . 83.1(3) ?
C3 N3 N4 C6 . . . . -156.0(3) ?
K3 N3 N4 C6 . . . . -33.3(3) ?
C5 N3 N4 Ni1 . . . . -88.9(3) ?
C3 N3 N4 Ni1 . . . . 32.0(3) ?
K3 N3 N4 Ni1 . . . . 154.80(16) ?
N1 Ni1 N4 C6 . . . . -172.8(2) ?
O1 Ni1 N4 C6 . . . . 8.2(2) ?
N1 Ni1 N4 N3 . . . . -1.0(2) ?
O1 Ni1 N4 N3 . . . . -179.9(2) ?
K4 O3 C1 O2 3_655 . . . -36.9(3) ?
K3 O3 C1 O2 3_665 . . . 51.7(4) ?
K4 O3 C1 C2 3_655 . . . 141.0(2) ?
K3 O3 C1 C2 3_665 . . . -130.4(2) ?
K3 O3 C1 K4 3_665 . . 3_655 88.59(18) ?
Ni1 O2 C1 O3 . . . . -173.4(2) ?
K4 O2 C1 O3 3_655 . . . 34.2(3) ?
Ni1 O2 C1 C2 . . . . 8.5(3) ?
K4 O2 C1 C2 3_655 . . . -143.9(2) ?
Ni1 O2 C1 K4 . . . 3_655 152.39(15) ?
K4 O4 C2 N1 3_665 . . . -41.1(4) ?
K4 O4 C2 C1 3_665 . . . 139.8(2) ?
N2 N1 C2 O4 . . . . 2.0(5) ?
Ni1 N1 C2 O4 . . . . -178.4(3) ?
N2 N1 C2 C1 . . . . -178.8(2) ?
Ni1 N1 C2 C1 . . . . 0.8(3) ?
N2 N1 C2 K4 . . . 3_665 -28.5(2) ?
Ni1 N1 C2 K4 . . . 3_665 151.09(15) ?
O3 C1 C2 O4 . . . . -5.2(5) ?
O2 C1 C2 O4 . . . . 173.0(3) ?
K4 C1 C2 O4 3_655 . . . 79.9(4) ?
O3 C1 C2 N1 . . . . 175.5(3) ?
O2 C1 C2 N1 . . . . -6.3(4) ?
K4 C1 C2 N1 3_655 . . . -99.3(4) ?
O3 C1 C2 K4 . . . 3_665 60.0(5) ?
O2 C1 C2 K4 . . . 3_665 -121.8(3) ?
K4 C1 C2 K4 3_655 . . 3_665 145.1(2) ?
N4 N3 C3 N2 . . . . -69.2(3) ?
C5 N3 C3 N2 . . . . 52.2(3) ?
K3 N3 C3 N2 . . . . 171.75(18) ?
N1 N2 C3 N3 . . . . 69.0(3) ?
C4 N2 C3 N3 . . . . -52.6(3) ?
K4 N2 C3 N3 3_665 . . . -178.98(19) ?
C5 O5 C4 N2 . . . . -57.2(3) ?
K4 O5 C4 N2 4_566 . . . 162.24(18) ?
N1 N2 C4 O5 . . . . -66.0(3) ?
C3 N2 C4 O5 . . . . 54.9(3) ?
K4 N2 C4 O5 3_665 . . . 175.62(17) ?
C4 O5 C5 N3 . . . . 56.9(3) ?
K4 O5 C5 N3 4_566 . . . -151.9(2) ?
C4 O5 C5 K4 . . . 4_566 -151.2(2) ?
N4 N3 C5 O5 . . . . 66.4(3) ?
C3 N3 C5 O5 . . . . -54.2(3) ?
K3 N3 C5 O5 . . . . -177.35(19) ?
N4 N3 C5 K4 . . . 4_566 18.2(5) ?
C3 N3 C5 K4 . . . 4_566 -102.4(4) ?
K3 N3 C5 K4 . . . 4_566 134.4(3) ?
K2 O6 C6 N4 . . . . 158.3(3) ?
K1 O6 C6 N4 . . . . -88.6(5) ?
K3 O6 C6 N4 . . . . 38.5(4) ?
K2 O6 C6 C7 . . . . -21.0(3) ?
K1 O6 C6 C7 . . . . 92.1(4) ?
K3 O6 C6 C7 . . . . -140.8(2) ?
K1 O6 C6 K2 . . . . 113.1(4) ?
K3 O6 C6 K2 . . . . -119.79(19) ?
K2 O6 C6 K3 . . . . 119.79(19) ?
K1 O6 C6 K3 . . . . -127.1(4) ?
N3 N4 C6 O6 . . . . -0.9(5) ?
Ni1 N4 C6 O6 . . . . 171.9(2) ?
N3 N4 C6 C7 . . . . 178.5(2) ?
Ni1 N4 C6 C7 . . . . -8.7(3) ?
N3 N4 C6 K2 . . . . 65.3(8) ?
Ni1 N4 C6 K2 . . . . -121.9(6) ?
N3 N4 C6 K3 . . . . 26.8(2) ?
Ni1 N4 C6 K3 . . . . -160.42(15) ?
K2 O7 C7 O1 . . . . -164.9(2) ?
K4 O7 C7 O1 . . . . -33.2(3) ?
K3 O7 C7 O1 1_545 . . . 66.7(4) ?
K2 O7 C7 C6 . . . . 11.3(3) ?
K4 O7 C7 C6 . . . . 142.9(2) ?
K3 O7 C7 C6 1_545 . . . -117.1(2) ?
K2 O7 C7 K4 . . . . -131.67(18) ?
K3 O7 C7 K4 1_545 . . . 99.98(18) ?
K4 O7 C7 K2 . . . . 131.67(18) ?
K3 O7 C7 K2 1_545 . . . -128.3(2) ?
Ni1 O1 C7 O7 . . . . 178.1(2) ?
K4 O1 C7 O7 . . . . 28.2(3) ?
Ni1 O1 C7 C6 . . . . 1.8(3) ?
K4 O1 C7 C6 . . . . -148.1(2) ?
Ni1 O1 C7 K4 . . . . 149.87(15) ?
Ni1 O1 C7 K2 . . . . 133.7(7) ?
K4 O1 C7 K2 . . . . -16.1(8) ?
O6 C6 C7 O7 . . . . 7.3(4) ?
N4 C6 C7 O7 . . . . -172.2(3) ?
K2 C6 C7 O7 . . . . -8.2(2) ?
K3 C6 C7 O7 . . . . -55.2(5) ?
O6 C6 C7 O1 . . . . -176.2(3) ?
N4 C6 C7 O1 . . . . 4.4(4) ?
K2 C6 C7 O1 . . . . 168.3(2) ?
K3 C6 C7 O1 . . . . 121.4(3) ?
O6 C6 C7 K4 . . . . 80.9(5) ?
N4 C6 C7 K4 . . . . -98.5(4) ?
K2 C6 C7 K4 . . . . 65.4(3) ?
K3 C6 C7 K4 . . . . 18.5(7) ?
O6 C6 C7 K2 . . . . 15.5(3) ?
N4 C6 C7 K2 . . . . -163.9(2) ?
K3 C6 C7 K2 . . . . -46.9(3) ?
N4B Ni1B O1B C7B . . . . 4.4(2) ?
O2B Ni1B O1B C7B . . . . -175.1(2) ?
N4B Ni1B O1B K1 . . . . -117.2(2) ?
O2B Ni1B O1B K1 . . . . 63.2(2) ?
N1B Ni1B O2B C1B . . . . -1.5(2) ?
O1B Ni1B O2B C1B . . . . 178.5(2) ?
N4B Ni1B N1B C2B . . . . 177.3(2) ?
O2B Ni1B N1B C2B . . . . -3.2(2) ?
N4B Ni1B N1B N2B . . . . 2.3(3) ?
O2B Ni1B N1B N2B . . . . -178.2(2) ?
C2B N1B N2B C4B . . . . -86.4(3) ?
Ni1B N1B N2B C4B . . . . 88.5(3) ?
C2B N1B N2B C3B . . . . 153.5(3) ?
Ni1B N1B N2B C3B . . . . -31.5(3) ?
C2B N1B N2B K2 . . . 3 28.4(3) ?
Ni1B N1B N2B K2 . . . 3 -156.67(16) ?
C5B N3B N4B C6B . . . . 89.9(3) ?
C3B N3B N4B C6B . . . . -149.9(3) ?
K1 N3B N4B C6B 1_545 . . . -27.1(3) ?
C5B N3B N4B Ni1B . . . . -85.9(3) ?
C3B N3B N4B Ni1B . . . . 34.3(3) ?
K1 N3B N4B Ni1B 1_545 . . . 157.07(16) ?
N1B Ni1B N4B C6B . . . . -179.7(2) ?
O1B Ni1B N4B C6B . . . . 0.3(2) ?
N1B Ni1B N4B N3B . . . . -3.9(3) ?
O1B Ni1B N4B N3B . . . . 176.1(2) ?
K2 O3B C1B O2B 3_565 . . . -57.3(4) ?
K3 O3B C1B O2B 3_565 . . . 156.7(2) ?
K1 O3B C1B O2B 3_565 . . . 52.5(4) ?
K2 O3B C1B C2B 3_565 . . . 124.0(3) ?
K3 O3B C1B C2B 3_565 . . . -22.0(3) ?
K1 O3B C1B C2B 3_565 . . . -126.2(2) ?
K2 O3B C1B K3 3_565 . . 3_565 146.0(3) ?
K1 O3B C1B K3 3_565 . . 3_565 -104.2(2) ?
Ni1B O2B C1B O3B . . . . -173.6(3) ?
Ni1B O2B C1B C2B . . . . 5.2(3) ?
Ni1B O2B C1B K3 . . . 3_565 -115.0(6) ?
K2 O4B C2B N1B 3 . . . -35.3(4) ?
K3 O4B C2B N1B 3_565 . . . -147.0(3) ?
K2 O4B C2B C1B 3 . . . 144.7(2) ?
K3 O4B C2B C1B 3_565 . . . 33.1(3) ?
K3 O4B C2B K2 3_565 . . 3 -111.64(18) ?
K2 O4B C2B K3 3 . . 3_565 111.64(18) ?
N2B N1B C2B O4B . . . . 1.8(5) ?
Ni1B N1B C2B O4B . . . . -173.7(3) ?
N2B N1B C2B C1B . . . . -178.3(2) ?
Ni1B N1B C2B C1B . . . . 6.2(3) ?
N2B N1B C2B K2 . . . 3 -23.2(2) ?
Ni1B N1B C2B K2 . . . 3 161.31(15) ?
N2B N1B C2B K3 . . . 3_565 -73.4(6) ?
Ni1B N1B C2B K3 . . . 3_565 111.1(5) ?
O3B C1B C2B O4B . . . . -8.7(4) ?
O2B C1B C2B O4B . . . . 172.4(3) ?
K3 C1B C2B O4B 3_565 . . . -25.0(3) ?
O3B C1B C2B N1B . . . . 171.3(3) ?
O2B C1B C2B N1B . . . . -7.5(4) ?
K3 C1B C2B N1B 3_565 . . . 155.0(2) ?
O3B C1B C2B K2 . . . 3 48.9(5) ?
O2B C1B C2B K2 . . . 3 -129.9(3) ?
K3 C1B C2B K2 3_565 . . 3 32.6(4) ?
O3B C1B C2B K3 . . . 3_565 16.3(3) ?
O2B C1B C2B K3 . . . 3_565 -162.6(3) ?
N1B N2B C3B N3B . . . . 68.4(3) ?
C4B N2B C3B N3B . . . . -52.5(3) ?
K2 N2B C3B N3B 3 . . . -171.76(18) ?
N4B N3B C3B N2B . . . . -69.9(3) ?
C5B N3B C3B N2B . . . . 50.6(3) ?
K1 N3B C3B N2B 1_545 . . . 174.42(18) ?
C5B O5B C4B N2B . . . . -59.4(3) ?
N1B N2B C4B O5B . . . . -63.8(3) ?
C3B N2B C4B O5B . . . . 56.6(3) ?
K2 N2B C4B O5B 3 . . . -178.71(19) ?
C4B O5B C5B N3B . . . . 57.7(3) ?
N4B N3B C5B O5B . . . . 67.1(3) ?
C3B N3B C5B O5B . . . . -52.9(3) ?
K1 N3B C5B O5B 1_545 . . . -179.72(19) ?
K1 O6B C6B N4B 1_545 . . . 36.6(4) ?
K3 O6B C6B N4B 1_545 . . . 130.0(3) ?
K1 O6B C6B C7B 1_545 . . . -144.6(2) ?
K3 O6B C6B C7B 1_545 . . . -51.1(3) ?
K3 O6B C6B K1 1_545 . . 1_545 93.42(17) ?
N3B N4B C6B O6B . . . . -1.3(5) ?
Ni1B N4B C6B O6B . . . . 174.9(3) ?
N3B N4B C6B C7B . . . . 179.7(2) ?
Ni1B N4B C6B C7B . . . . -4.0(3) ?
N3B N4B C6B K1 . . . 1_545 23.5(2) ?
Ni1B N4B C6B K1 . . . 1_545 -160.30(15) ?
K1 O7B C7B O1B . . . . 33.6(3) ?
K2 O7B C7B O1B . . . . -48.4(4) ?
K3 O7B C7B O1B 1_545 . . . -144.0(3) ?
K1 O7B C7B C6B . . . . -145.2(2) ?
K2 O7B C7B C6B . . . . 132.8(2) ?
K3 O7B C7B C6B 1_545 . . . 37.2(3) ?
K2 O7B C7B K1 . . . . -82.00(13) ?
K3 O7B C7B K1 1_545 . . . -177.60(16) ?
Ni1B O1B C7B O7B . . . . 173.5(3) ?
K1 O1B C7B O7B . . . . -30.0(3) ?
Ni1B O1B C7B C6B . . . . -7.7(3) ?
K1 O1B C7B C6B . . . . 148.9(2) ?
Ni1B O1B C7B K1 . . . . -156.51(16) ?
O6B C6B C7B O7B . . . . 7.6(5) ?
N4B C6B C7B O7B . . . . -173.3(3) ?
K1 C6B C7B O7B 1_545 . . . -44.8(5) ?
O6B C6B C7B O1B . . . . -171.3(3) ?
N4B C6B C7B O1B . . . . 7.8(4) ?
K1 C6B C7B O1B 1_545 . . . 136.3(3) ?
O6B C6B C7B K1 . . . . -72.3(5) ?
N4B C6B C7B K1 . . . . 106.7(4) ?
K1 C6B C7B K1 1_545 . . . -124.7(4) ?

_cod_database_fobs_code 2243969
